data_1563260
loop_
_publ_author_name
'Chen, Zilu'
'Yan, Jiehua'
'Xing, Huihui'
'Zhang, Zhong'
'Liang, Fupei'

_publ_section_title
;
 Two lead(II) 2,4-dioxo-1,2,3,4-tetrahydropyrimidine-5-carboxylate
 complexes exhibiting different topologies and fluorescent properties
;
_journal_issue 5
_journal_name_full 'Journal of Solid State Chemistry'
_journal_page_first 1063
_journal_page_last 1069
_journal_paper_doi 10.1016/j.jssc.2011.03.031
_journal_volume 184
_journal_year 2011
_chemical_formula_moiety 'C10 H8 N4 O9 Pb'
_chemical_formula_sum 'C10 H8 N4 O9 Pb'
_chemical_formula_weight 535.39
_space_group_IT_number 14
_space_group_name_Hall '-P 2yn'
_space_group_name_H-M_alt 'P 1 21/n 1'
_symmetry_cell_setting monoclinic
_symmetry_space_group_name_Hall '-P 2yn'
_symmetry_space_group_name_H-M 'P 1 21/n 1'
_atom_sites_solution_hydrogens geom
_atom_sites_solution_primary direct
_atom_sites_solution_secondary difmap
_audit_creation_method SHELXL-97
_cell_angle_alpha 90.00
_cell_angle_beta 103.38(3)
_cell_angle_gamma 90.00
_cell_formula_units_Z 4
_cell_length_a 6.6443(13)
_cell_length_b 15.648(3)
_cell_length_c 12.499(3)
_cell_measurement_reflns_used 5500
_cell_measurement_temperature 223(2)
_cell_measurement_theta_max 27.489
_cell_measurement_theta_min 3.096
_cell_volume 1264.2(5)
_computing_cell_refinement 'SAINT (Bruker, 2004)'
_computing_data_collection 'APEX2 (Bruker, 2004)'
_computing_data_reduction SAINT
_computing_molecular_graphics 'SHELXTL (Bruker, 1998)'
_computing_publication_material 'SHELXTL (Bruker, 1998)'
_computing_structure_refinement 'SHELXL-97 (Sheldrick, 2008)'
_computing_structure_solution 'SHELXS-97 (Sheldrick, 2008)'
_diffrn_ambient_temperature 223(2)
_diffrn_measured_fraction_theta_full 0.987
_diffrn_measured_fraction_theta_max 0.987
_diffrn_measurement_device_type 'CCD area detector'
_diffrn_measurement_method 'phi and omega scans'
_diffrn_radiation_monochromator graphite
_diffrn_radiation_source 'fine-focus sealed tube'
_diffrn_radiation_type MoK\a
_diffrn_radiation_wavelength 0.71073
_diffrn_reflns_av_R_equivalents 0.0232
_diffrn_reflns_av_sigmaI/netI 0.0315
_diffrn_reflns_limit_h_max 8
_diffrn_reflns_limit_h_min -8
_diffrn_reflns_limit_k_max 20
_diffrn_reflns_limit_k_min -18
_diffrn_reflns_limit_l_max 16
_diffrn_reflns_limit_l_min -10
_diffrn_reflns_number 7162
_diffrn_reflns_theta_full 27.48
_diffrn_reflns_theta_max 27.48
_diffrn_reflns_theta_min 3.10
_exptl_absorpt_coefficient_mu 13.412
_exptl_absorpt_correction_T_max 0.3473
_exptl_absorpt_correction_T_min 0.1963
_exptl_absorpt_correction_type multi-scan
_exptl_absorpt_process_details 'SADABS (Bruker, 1998)'
_exptl_crystal_colour colorless
_exptl_crystal_density_diffrn 2.813
_exptl_crystal_density_method 'not measured'
_exptl_crystal_description block
_exptl_crystal_F_000 1000
_exptl_crystal_size_max 0.18
_exptl_crystal_size_mid 0.15
_exptl_crystal_size_min 0.10
_refine_diff_density_max 0.873
_refine_diff_density_min -0.902
_refine_diff_density_rms 0.136
_refine_ls_extinction_method none
_refine_ls_goodness_of_fit_ref 1.053
_refine_ls_hydrogen_treatment constr
_refine_ls_matrix_type full
_refine_ls_number_parameters 217
_refine_ls_number_reflns 2860
_refine_ls_number_restraints 0
_refine_ls_restrained_S_all 1.053
_refine_ls_R_factor_all 0.0311
_refine_ls_R_factor_gt 0.0232
_refine_ls_shift/su_max 0.001
_refine_ls_shift/su_mean 0.000
_refine_ls_structure_factor_coef Fsqd
_refine_ls_weighting_details 'calc w=1/[\s^2^(Fo^2^)+(0.0213P)^2^+0.0000P] where P=(Fo^2^+2Fc^2^)/3'
_refine_ls_weighting_scheme calc
_refine_ls_wR_factor_gt 0.0434
_refine_ls_wR_factor_ref 0.0454
_reflns_number_gt 2515
_reflns_number_total 2860
_reflns_threshold_expression >2sigma(I)
_cod_data_source_file JSSC-2011-184-1063.cif
_cod_data_source_block pb
_cod_depositor_comments
;
The following automatic conversions were performed:

data item '_symmetry_cell_setting' value 'Monoclinic' was changed to
'monoclinic' in accordance with the built-in table derived from the
CIF Core dictionary named 'cif_core.dic' version 2.4.5 last updated
on 2014-11-21.

Automatic conversion script
Id: cif_fix_values 8369 2020-08-20 11:38:08Z andrius 
;
_cod_original_cell_volume 1264.3(4)
_cod_original_sg_symbol_H-M P2(1)/n
_cod_database_code 1563260

loop_
_symmetry_equiv_pos_as_xyz
'x, y, z'
'-x+1/2, y+1/2, -z+1/2'
'-x, -y, -z'
'x-1/2, -y-1/2, z-1/2'

loop_
_atom_site_label
_atom_site_type_symbol
_atom_site_fract_x
_atom_site_fract_y
_atom_site_fract_z
_atom_site_U_iso_or_equiv
_atom_site_adp_type
_atom_site_occupancy
_atom_site_symmetry_multiplicity
_atom_site_calc_flag
_atom_site_refinement_flags
_atom_site_disorder_assembly
_atom_site_disorder_group
Pb1 Pb 0.70545(2) 0.483716(9) 0.405675(12) 0.01708(6) Uani 1 1 d . . .
C1 C 0.7844(6) 0.1047(2) 0.4868(3) 0.0168(8) Uani 1 1 d . . .
C2 C 0.7953(6) 0.2591(2) 0.4528(3) 0.0153(8) Uani 1 1 d . . .
C3 C 0.9174(6) 0.2697(2) 0.5635(3) 0.0153(8) Uani 1 1 d . . .
C4 C 0.9626(6) 0.1990(2) 0.6282(3) 0.0173(8) Uani 1 1 d . . .
H4 H 1.0430 0.2053 0.7002 0.021 Uiso 1 1 calc R . .
C5 C 1.0088(6) 0.3527(2) 0.6081(3) 0.0164(8) Uani 1 1 d . . .
C6 C 0.3770(6) 0.6110(2) 0.1821(3) 0.0164(8) Uani 1 1 d . . .
C7 C 0.1795(5) 0.6977(2) 0.0269(3) 0.0135(8) Uani 1 1 d . . .
C8 C 0.2301(5) 0.7722(2) 0.0969(3) 0.0146(8) Uani 1 1 d . . .
C9 C 0.3417(5) 0.7608(2) 0.2013(3) 0.0148(8) Uani 1 1 d . . .
H9 H 0.3732 0.8091 0.2468 0.018 Uiso 1 1 calc R . .
C10 C 0.1595(6) 0.8599(2) 0.0589(3) 0.0181(8) Uani 1 1 d . . .
N1 N 0.8954(5) 0.1196(2) 0.5921(3) 0.0190(7) Uani 1 1 d . . .
H1 H 0.9239 0.0768 0.6375 0.023 Uiso 1 1 calc R . .
N2 N 0.7475(4) 0.17489(19) 0.4215(3) 0.0153(7) Uani 1 1 d . . .
H2 H 0.6875 0.1663 0.3527 0.018 Uiso 1 1 calc R . .
N3 N 0.4104(5) 0.6835(2) 0.2435(3) 0.0175(7) Uani 1 1 d . . .
H3 H 0.4778 0.6802 0.3119 0.021 Uiso 1 1 calc R . .
N4 N 0.2622(5) 0.6216(2) 0.0779(3) 0.0167(7) Uani 1 1 d . . .
H4A H 0.2370 0.5756 0.0380 0.020 Uiso 1 1 calc R . .
O1 O 0.7247(5) 0.03331(17) 0.4542(2) 0.0255(7) Uani 1 1 d . . .
O2 O 0.7343(4) 0.31492(17) 0.3839(2) 0.0186(6) Uani 1 1 d . . .
O3 O 0.9951(4) 0.41617(16) 0.5420(2) 0.0191(6) Uani 1 1 d . . .
O4 O 1.1035(6) 0.35772(19) 0.7053(3) 0.0418(9) Uani 1 1 d . . .
O5 O 0.4460(4) 0.54040(17) 0.2172(2) 0.0236(6) Uani 1 1 d . . .
O6 O 0.0774(4) 0.69403(17) -0.0674(2) 0.0226(6) Uani 1 1 d . . .
O7 O 0.0525(4) 0.87095(17) -0.0382(2) 0.0220(6) Uani 1 1 d . . .
O8 O 0.2056(4) 0.92091(18) 0.1262(2) 0.0254(7) Uani 1 1 d . . .
O9 O 0.8885(4) 0.44904(18) 0.2577(2) 0.0267(7) Uani 1 1 d . . .
H91 H 1.0161 0.4443 0.2909 0.040 Uiso 1 1 d R . .
H92 H 0.8764 0.4825 0.2028 0.040 Uiso 1 1 d R . .

loop_
_atom_site_aniso_label
_atom_site_aniso_U_11
_atom_site_aniso_U_22
_atom_site_aniso_U_33
_atom_site_aniso_U_23
_atom_site_aniso_U_13
_atom_site_aniso_U_12
Pb1 0.01855(9) 0.01154(8) 0.01829(9) -0.00141(6) -0.00156(6) -0.00078(6)
C1 0.022(2) 0.0122(19) 0.015(2) -0.0020(15) 0.0019(16) 0.0001(16)
C2 0.0162(18) 0.0108(18) 0.020(2) 0.0006(15) 0.0055(16) 0.0011(15)
C3 0.0192(19) 0.0124(19) 0.014(2) 0.0001(15) 0.0033(15) -0.0018(15)
C4 0.023(2) 0.0117(19) 0.015(2) -0.0012(15) 0.0012(16) -0.0002(16)
C5 0.0175(19) 0.0124(19) 0.017(2) 0.0009(15) 0.0001(15) -0.0012(15)
C6 0.0184(19) 0.0125(19) 0.016(2) 0.0022(15) -0.0007(16) 0.0003(15)
C7 0.0144(18) 0.0118(18) 0.013(2) 0.0029(14) 0.0010(15) 0.0027(15)
C8 0.0151(18) 0.0128(19) 0.017(2) 0.0015(15) 0.0056(15) -0.0032(15)
C9 0.0175(19) 0.0105(18) 0.016(2) -0.0007(15) 0.0027(15) 0.0015(15)
C10 0.019(2) 0.016(2) 0.019(2) -0.0007(16) 0.0021(16) 0.0013(16)
N1 0.0284(18) 0.0106(16) 0.0151(18) 0.0020(13) -0.0006(14) -0.0014(14)
N2 0.0221(17) 0.0104(16) 0.0111(17) -0.0003(12) -0.0009(13) 0.0005(13)
N3 0.0223(17) 0.0180(17) 0.0089(17) -0.0007(13) -0.0034(13) 0.0061(14)
N4 0.0230(18) 0.0091(15) 0.0162(18) -0.0025(13) 0.0011(14) 0.0045(13)
O1 0.0394(18) 0.0121(15) 0.0210(16) 0.0012(11) -0.0010(13) -0.0035(12)
O2 0.0236(14) 0.0113(14) 0.0174(16) 0.0014(11) -0.0024(11) -0.0012(11)
O3 0.0230(14) 0.0117(13) 0.0191(15) 0.0046(11) -0.0024(11) -0.0022(11)
O4 0.074(2) 0.0211(17) 0.0161(17) 0.0035(13) -0.0186(16) -0.0135(17)
O5 0.0338(16) 0.0148(14) 0.0175(16) 0.0024(12) -0.0035(12) 0.0017(12)
O6 0.0305(16) 0.0167(14) 0.0154(16) -0.0017(11) -0.0052(12) 0.0003(12)
O7 0.0267(15) 0.0154(14) 0.0209(16) 0.0029(11) -0.0010(12) 0.0021(12)
O8 0.0294(15) 0.0145(14) 0.0282(17) -0.0053(12) -0.0015(13) 0.0040(12)
O9 0.0359(16) 0.0180(14) 0.0240(17) 0.0020(13) 0.0025(13) 0.0024(13)

loop_
_atom_type_symbol
_atom_type_description
_atom_type_scat_dispersion_real
_atom_type_scat_dispersion_imag
_atom_type_scat_source
C C 0.0033 0.0016 'International Tables Vol C Tables 4.2.6.8 and 6.1.1.4'
H H 0.0000 0.0000 'International Tables Vol C Tables 4.2.6.8 and 6.1.1.4'
N N 0.0061 0.0033 'International Tables Vol C Tables 4.2.6.8 and 6.1.1.4'
O O 0.0106 0.0060 'International Tables Vol C Tables 4.2.6.8 and 6.1.1.4'
Pb Pb -3.3944 10.1111 'International Tables Vol C Tables 4.2.6.8 and 6.1.1.4'

loop_
_geom_angle_atom_site_label_1
_geom_angle_atom_site_label_2
_geom_angle_atom_site_label_3
_geom_angle
_geom_angle_site_symmetry_1
_geom_angle_site_symmetry_3
O3 Pb1 O9 89.02(9) . .
O3 Pb1 O3 69.18(10) . 3_766
O9 Pb1 O3 80.51(10) . 3_766
O3 Pb1 O7 117.75(9) . 4_676
O9 Pb1 O7 131.67(9) . 4_676
O3 Pb1 O7 73.95(8) 3_766 4_676
O3 Pb1 O2 65.62(8) . .
O9 Pb1 O2 69.53(9) . .
O3 Pb1 O2 125.18(8) 3_766 .
O7 Pb1 O2 156.61(9) 4_676 .
O3 Pb1 O5 164.42(9) . .
O9 Pb1 O5 75.51(9) . .
O3 Pb1 O5 109.17(9) 3_766 .
O7 Pb1 O5 75.23(8) 4_676 .
O2 Pb1 O5 106.27(8) . .
O3 Pb1 O8 120.94(8) . 2_545
O9 Pb1 O8 115.98(9) . 2_545
O3 Pb1 O8 159.21(9) 3_766 2_545
O7 Pb1 O8 85.35(8) 4_676 2_545
O2 Pb1 O8 74.50(8) . 2_545
O5 Pb1 O8 66.20(9) . 2_545
O3 Pb1 O8 75.97(8) . 4_676
O9 Pb1 O8 148.62(8) . 4_676
O3 Pb1 O8 68.46(9) 3_766 4_676
O7 Pb1 O8 44.01(8) 4_676 4_676
O2 Pb1 O8 125.18(8) . 4_676
O5 Pb1 O8 118.46(8) . 4_676
O8 Pb1 O8 95.31(8) 2_545 4_676
O3 Pb1 O7 80.35(8) . 2_545
O9 Pb1 O7 132.76(8) . 2_545
O3 Pb1 O7 134.79(8) 3_766 2_545
O7 Pb1 O7 93.00(8) 4_676 2_545
O2 Pb1 O7 64.13(8) . 2_545
O5 Pb1 O7 108.75(8) . 2_545
O8 Pb1 O7 42.67(7) 2_545 2_545
O8 Pb1 O7 72.35(7) 4_676 2_545
O3 Pb1 O4 107.49(8) . 3_766
O9 Pb1 O4 62.83(9) . 3_766
O3 Pb1 O4 42.67(8) 3_766 3_766
O7 Pb1 O4 70.64(10) 4_676 3_766
O2 Pb1 O4 132.07(9) . 3_766
O5 Pb1 O4 67.23(8) . 3_766
O8 Pb1 O4 131.56(8) 2_545 3_766
O8 Pb1 O4 95.23(8) 4_676 3_766
O7 Pb1 O4 163.63(8) 2_545 3_766
O1 C1 N2 122.6(4) . .
O1 C1 N1 122.5(4) . .
N2 C1 N1 114.9(3) . .
O2 C2 N2 117.4(3) . .
O2 C2 C3 127.7(3) . .
N2 C2 C3 114.9(3) . .
C4 C3 C2 118.2(3) . .
C4 C3 C5 118.2(4) . .
C2 C3 C5 123.4(3) . .
N1 C4 C3 122.3(4) . .
N1 C4 H4 118.8 . .
C3 C4 H4 118.8 . .
O4 C5 O3 121.9(4) . .
O4 C5 C3 119.7(3) . .
O3 C5 C3 118.3(3) . .
O5 C6 N4 122.0(3) . .
O5 C6 N3 123.1(4) . .
N4 C6 N3 114.9(3) . .
O6 C7 N4 118.1(3) . .
O6 C7 C8 128.5(3) . .
N4 C7 C8 113.4(3) . .
C9 C8 C7 118.3(3) . .
C9 C8 C10 119.3(3) . .
C7 C8 C10 122.4(3) . .
C8 C9 N3 123.5(4) . .
C8 C9 H9 118.3 . .
N3 C9 H9 118.3 . .
O8 C10 O7 122.0(4) . .
O8 C10 C8 118.3(3) . .
O7 C10 C8 119.7(3) . .
C4 N1 C1 122.4(3) . .
C4 N1 H1 118.8 . .
C1 N1 H1 118.8 . .
C1 N2 C2 126.9(3) . .
C1 N2 H2 116.6 . .
C2 N2 H2 116.6 . .
C9 N3 C6 121.9(3) . .
C9 N3 H3 119.0 . .
C6 N3 H3 119.0 . .
C6 N4 C7 127.9(3) . .
C6 N4 H4A 116.1 . .
C7 N4 H4A 116.1 . .
C2 O2 Pb1 130.8(2) . .
C5 O3 Pb1 134.3(2) . .
C5 O3 Pb1 112.6(2) . 3_766
Pb1 O3 Pb1 110.82(10) . 3_766
C5 O4 Pb1 77.8(2) . 3_766
C6 O5 Pb1 134.9(2) . .
C10 O7 Pb1 101.9(2) . 4_575
C10 O7 Pb1 80.1(2) . 2
Pb1 O7 Pb1 87.00(8) 4_575 2
C10 O8 Pb1 95.2(2) . 2
C10 O8 Pb1 79.8(2) . 4_575
Pb1 O8 Pb1 84.69(8) 2 4_575
Pb1 O9 H91 105.0 . .
Pb1 O9 H92 119.5 . .
H91 O9 H92 109.9 . .

loop_
_geom_bond_atom_site_label_1
_geom_bond_atom_site_label_2
_geom_bond_distance
_geom_bond_site_symmetry_2
Pb1 O3 2.491(3) .
Pb1 O9 2.496(3) .
Pb1 O3 2.498(3) 3_766
Pb1 O7 2.651(3) 4_676
Pb1 O2 2.667(3) .
Pb1 O5 2.725(3) .
Pb1 O8 2.843(3) 2_545
Pb1 O8 3.134(3) 4_676
Pb1 O7 3.179(3) 2_545
Pb1 O4 3.241(3) 3_766
C1 O1 1.223(4) .
C1 N2 1.357(5) .
C1 N1 1.371(5) .
C2 O2 1.228(5) .
C2 N2 1.390(5) .
C2 C3 1.443(5) .
C3 C4 1.362(5) .
C3 C5 1.485(5) .
C4 N1 1.362(5) .
C4 H4 0.9400 .
C5 O4 1.235(5) .
C5 O3 1.282(5) .
C6 O5 1.237(4) .
C6 N4 1.358(5) .
C6 N3 1.359(5) .
C7 O6 1.218(4) .
C7 N4 1.402(5) .
C7 C8 1.449(5) .
C8 C9 1.355(5) .
C8 C10 1.492(5) .
C9 N3 1.356(5) .
C9 H9 0.9400 .
C10 O8 1.262(5) .
C10 O7 1.268(5) .
N1 H1 0.8700 .
N2 H2 0.8700 .
N3 H3 0.8700 .
N4 H4A 0.8700 .
O3 Pb1 2.498(3) 3_766
O4 Pb1 3.241(3) 3_766
O7 Pb1 2.651(3) 4_575
O7 Pb1 3.179(3) 2
O8 Pb1 2.843(3) 2
O8 Pb1 3.134(3) 4_575
O9 H91 0.8567 .
O9 H92 0.8530 .

loop_
_geom_hbond_atom_site_label_D
_geom_hbond_atom_site_label_H
_geom_hbond_atom_site_label_A
_geom_hbond_distance_DH
_geom_hbond_distance_HA
_geom_hbond_distance_DA
_geom_hbond_angle_DHA
_geom_hbond_site_symmetry_A
N1 H1 O5 0.87 2.08 2.930(4) 166.9 4_666
N2 H2 O4 0.87 1.84 2.698(4) 170.5 4_565
N3 H3 O7 0.87 1.99 2.806(4) 155.2 4_676
N3 H3 O6 0.87 2.47 3.046(4) 123.8 4_676
N4 H4A O1 0.87 1.99 2.855(4) 171.4 4_565
O9 H91 O8 0.86 1.93 2.786(4) 172.9 2_645
O9 H92 O1 0.85 2.08 2.898(4) 160.9 2_655

loop_
_geom_torsion_atom_site_label_1
_geom_torsion_atom_site_label_2
_geom_torsion_atom_site_label_3
_geom_torsion_atom_site_label_4
_geom_torsion
_geom_torsion_site_symmetry_1
_geom_torsion_site_symmetry_2
_geom_torsion_site_symmetry_3
_geom_torsion_site_symmetry_4
O2 C2 C3 C4 177.7(4) . . . .
N2 C2 C3 C4 -4.0(5) . . . .
O2 C2 C3 C5 -6.7(6) . . . .
N2 C2 C3 C5 171.5(3) . . . .
C2 C3 C4 N1 -0.5(6) . . . .
C5 C3 C4 N1 -176.3(4) . . . .
C4 C3 C5 O4 -7.8(6) . . . .
C2 C3 C5 O4 176.7(4) . . . .
C4 C3 C5 O3 168.8(4) . . . .
C2 C3 C5 O3 -6.8(6) . . . .
O6 C7 C8 C9 178.0(4) . . . .
N4 C7 C8 C9 -2.1(5) . . . .
O6 C7 C8 C10 -0.5(6) . . . .
N4 C7 C8 C10 179.4(3) . . . .
C7 C8 C9 N3 0.7(6) . . . .
C10 C8 C9 N3 179.2(3) . . . .
C9 C8 C10 O8 -0.4(6) . . . .
C7 C8 C10 O8 178.0(4) . . . .
C9 C8 C10 O7 -179.0(4) . . . .
C7 C8 C10 O7 -0.5(6) . . . .
C3 C4 N1 C1 2.6(6) . . . .
O1 C1 N1 C4 179.7(4) . . . .
N2 C1 N1 C4 0.2(6) . . . .
O1 C1 N2 C2 175.0(4) . . . .
N1 C1 N2 C2 -5.6(6) . . . .
O2 C2 N2 C1 -174.1(4) . . . .
C3 C2 N2 C1 7.5(6) . . . .
C8 C9 N3 C6 2.1(6) . . . .
O5 C6 N3 C9 176.6(4) . . . .
N4 C6 N3 C9 -2.9(6) . . . .
O5 C6 N4 C7 -178.2(4) . . . .
N3 C6 N4 C7 1.4(6) . . . .
O6 C7 N4 C6 -179.0(4) . . . .
C8 C7 N4 C6 1.1(6) . . . .
N2 C2 O2 Pb1 165.1(2) . . . .
C3 C2 O2 Pb1 -16.7(6) . . . .
O3 Pb1 O2 C2 31.3(3) . . . .
O9 Pb1 O2 C2 129.9(3) . . . .
O3 Pb1 O2 C2 68.5(3) 3_766 . . .
O7 Pb1 O2 C2 -72.6(4) 4_676 . . .
O5 Pb1 O2 C2 -162.9(3) . . . .
O8 Pb1 O2 C2 -104.0(3) 2_545 . . .
O8 Pb1 O2 C2 -18.5(3) 4_676 . . .
O7 Pb1 O2 C2 -59.6(3) 2_545 . . .
O4 Pb1 O2 C2 123.4(3) 3_766 . . .
O4 C5 O3 Pb1 -133.0(4) . . . .
C3 C5 O3 Pb1 50.5(5) . . . .
O4 C5 O3 Pb1 27.6(5) . . . 3_766
C3 C5 O3 Pb1 -148.9(3) . . . 3_766
O9 Pb1 O3 C5 -118.9(4) . . . .
O3 Pb1 O3 C5 160.8(4) 3_766 . . .
O7 Pb1 O3 C5 103.1(4) 4_676 . . .
O2 Pb1 O3 C5 -51.0(3) . . . .
O5 Pb1 O3 C5 -112.3(4) . . . .
O8 Pb1 O3 C5 1.1(4) 2_545 . . .
O8 Pb1 O3 C5 88.9(4) 4_676 . . .
O7 Pb1 O3 C5 14.8(3) 2_545 . . .
O4 Pb1 O3 C5 -180.0(3) 3_766 . . .
O9 Pb1 O3 Pb1 80.22(12) . . . 3_766
O3 Pb1 O3 Pb1 0.0 3_766 . . 3_766
O7 Pb1 O3 Pb1 -57.70(14) 4_676 . . 3_766
O2 Pb1 O3 Pb1 148.12(14) . . . 3_766
O5 Pb1 O3 Pb1 86.8(3) . . . 3_766
O8 Pb1 O3 Pb1 -159.75(9) 2_545 . . 3_766
O8 Pb1 O3 Pb1 -71.96(11) 4_676 . . 3_766
O7 Pb1 O3 Pb1 -146.02(12) 2_545 . . 3_766
O4 Pb1 O3 Pb1 19.18(13) 3_766 . . 3_766
O3 C5 O4 Pb1 -19.7(4) . . . 3_766
C3 C5 O4 Pb1 156.7(4) . . . 3_766
N4 C6 O5 Pb1 173.6(3) . . . .
N3 C6 O5 Pb1 -6.0(6) . . . .
O3 Pb1 O5 C6 -123.9(4) . . . .
O9 Pb1 O5 C6 -117.1(4) . . . .
O3 Pb1 O5 C6 -42.7(4) 3_766 . . .
O7 Pb1 O5 C6 24.0(4) 4_676 . . .
O2 Pb1 O5 C6 179.8(4) . . . .
O8 Pb1 O5 C6 115.5(4) 2_545 . . .
O8 Pb1 O5 C6 32.6(4) 4_676 . . .
O7 Pb1 O5 C6 112.2(4) 2_545 . . .
O4 Pb1 O5 C6 -50.8(4) 3_766 . . .
O8 C10 O7 Pb1 40.6(4) . . . 4_575
C8 C10 O7 Pb1 -140.9(3) . . . 4_575
O8 C10 O7 Pb1 -44.2(4) . . . 2
C8 C10 O7 Pb1 134.3(3) . . . 2
O7 C10 O8 Pb1 50.5(4) . . . 2
C8 C10 O8 Pb1 -128.0(3) . . . 2
O7 C10 O8 Pb1 -33.1(4) . . . 4_575
C8 C10 O8 Pb1 148.3(3) . . . 4_575
